data_7205449
loop_
_publ_author_name
'Ling, Yun'
'Chen, Zhen-Xia'
'Zhou, Ya-Ming'
'Weng, Lin-Hong'
'Zhao, Dong-Yuan'

_publ_section_title
;
 A novel green phosphorescent silver(i) coordination polymer with
 three-fold interpenetrated CdSO4-type net generated via in situ
 reaction
;
_journal_issue 5
_journal_name_full CrystEngComm
_journal_page_first 1504
_journal_paper_doi 10.1039/c0ce00546k
_journal_volume 13
_journal_year 2011
_chemical_formula_sum 'C24 H40 Ag7 Cl N18 O6'
_chemical_formula_weight 1467.28
_chemical_name_systematic
;
?
;
_space_group_IT_number 2
_symmetry_cell_setting triclinic
_symmetry_space_group_name_Hall '-P 1'
_symmetry_space_group_name_H-M 'P -1'
_atom_sites_solution_hydrogens geom
_atom_sites_solution_primary direct
_atom_sites_solution_secondary difmap
_audit_creation_method SHELXL-97
_cell_angle_alpha 80.714(7)
_cell_angle_beta 85.325(7)
_cell_angle_gamma 78.239(7)
_cell_formula_units_Z 1
_cell_length_a 7.252(4)
_cell_length_b 11.319(7)
_cell_length_c 15.859(9)
_cell_measurement_reflns_used 3253
_cell_measurement_temperature 293(2)
_cell_measurement_theta_max 26.58
_cell_measurement_theta_min 2.61
_cell_volume 1256.2(13)
_computing_cell_refinement 'Bruker SMART'
_computing_data_collection 'Bruker SMART'
_computing_data_reduction 'Bruker SAINT'
_computing_molecular_graphics 'Bruker SHELXTL'
_computing_publication_material 'Bruker SHELXTL'
_computing_structure_refinement 'SHELXL-97 (Sheldrick, 1997)'
_computing_structure_solution 'SHELXS-97 (Sheldrick, 1990)'
_diffrn_ambient_temperature 293(2)
_diffrn_measured_fraction_theta_full 0.976
_diffrn_measured_fraction_theta_max 0.976
_diffrn_measurement_device_type 'CCD area detector'
_diffrn_measurement_method 'phi and omega scans'
_diffrn_radiation_monochromator graphite
_diffrn_radiation_source 'fine-focus sealed tube'
_diffrn_radiation_type MoK\a
_diffrn_radiation_wavelength 0.71073
_diffrn_reflns_av_R_equivalents 0.0297
_diffrn_reflns_av_sigmaI/netI 0.0387
_diffrn_reflns_limit_h_max 8
_diffrn_reflns_limit_h_min -8
_diffrn_reflns_limit_k_max 13
_diffrn_reflns_limit_k_min -12
_diffrn_reflns_limit_l_max 18
_diffrn_reflns_limit_l_min -12
_diffrn_reflns_number 6251
_diffrn_reflns_theta_full 25.20
_diffrn_reflns_theta_max 25.20
_diffrn_reflns_theta_min 1.86
_exptl_absorpt_coefficient_mu 2.774
_exptl_absorpt_correction_T_max 1.0000
_exptl_absorpt_correction_T_min 0.6000
_exptl_absorpt_correction_type multi-scan
_exptl_absorpt_process_details SADABS
_exptl_crystal_colour colorless
_exptl_crystal_density_diffrn 1.940
_exptl_crystal_density_method 'not measured'
_exptl_crystal_description block
_exptl_crystal_F_000 704
_exptl_crystal_size_max 0.21
_exptl_crystal_size_mid 0.16
_exptl_crystal_size_min 0.12
_refine_diff_density_max 1.018
_refine_diff_density_min -0.833
_refine_diff_density_rms 0.176
_refine_ls_extinction_method none
_refine_ls_goodness_of_fit_ref 1.054
_refine_ls_hydrogen_treatment constr
_refine_ls_matrix_type full
_refine_ls_number_parameters 292
_refine_ls_number_reflns 4428
_refine_ls_number_restraints 34
_refine_ls_restrained_S_all 1.064
_refine_ls_R_factor_all 0.0600
_refine_ls_R_factor_gt 0.0490
_refine_ls_shift/su_max 0.000
_refine_ls_shift/su_mean 0.000
_refine_ls_structure_factor_coef Fsqd
_refine_ls_weighting_details 'calc w=1/[\s^2^(Fo^2^)+(0.0974P)^2^+0.0000P] where P=(Fo^2^+2Fc^2^)/3'
_refine_ls_weighting_scheme calc
_refine_ls_wR_factor_gt 0.1406
_refine_ls_wR_factor_ref 0.1470
_reflns_number_gt 3542
_reflns_number_total 4428
_reflns_threshold_expression >2sigma(I)
_cod_data_source_file C0CE00546K.TXT
_cod_data_source_block 2
_cod_depositor_comments
;
The following automatic conversions were performed:
'_symmetry_cell_setting' value 'Triclinic' changed to 'triclinic'
according to '/home/saulius/struct/CIF-dictionaries/cif_core.dic'
dictionary named 'cif_core.dic' version 2.4.1 from 2010-06-29.

Automatic conversion script
Id: cif_fix_enum 1555 2011-01-17 13:19:09Z saulius 
;
_cod_original_sg_symbol_H-M P-1
_cod_database_code 7205449

loop_
_symmetry_equiv_pos_as_xyz
'x, y, z'
'-x, -y, -z'

loop_
_atom_site_label
_atom_site_type_symbol
_atom_site_fract_x
_atom_site_fract_y
_atom_site_fract_z
_atom_site_U_iso_or_equiv
_atom_site_adp_type
_atom_site_occupancy
_atom_site_symmetry_multiplicity
_atom_site_calc_flag
_atom_site_refinement_flags
_atom_site_disorder_assembly
_atom_site_disorder_group
Cl1 Cl 0.1192(18) 0.9995(14) 0.3500(6) 0.203(7) Uani 0.50 1 d PD . .
Ag1 Ag 0.5000 0.5000 0.5000 0.0781(4) Uani 1 2 d S . .
Ag2 Ag 0.59520(9) 0.61984(5) 0.09213(3) 0.0464(2) Uani 1 1 d . . .
Ag3 Ag 0.45468(9) 0.36127(5) 0.13343(4) 0.0468(2) Uani 1 1 d . . .
Ag4 Ag 0.13584(8) 1.14588(5) -0.03061(4) 0.0510(2) Uani 1 1 d . . .
N1 N 0.5287(12) 0.4936(7) 0.3695(4) 0.064(2) Uani 1 1 d . . .
N2 N 0.5668(10) 0.5482(6) 0.2312(4) 0.0509(16) Uani 1 1 d . . .
N3 N 0.5291(10) 0.4298(6) 0.2462(4) 0.0523(16) Uani 1 1 d . . .
N4 N 0.4540(8) 0.7893(5) 0.0154(4) 0.0397(13) Uani 1 1 d . . .
N5 N 0.4561(8) 0.8013(5) -0.0727(4) 0.0401(13) Uani 1 1 d . . .
N6 N 0.2805(8) 0.9680(5) -0.0326(4) 0.0438(14) Uani 1 1 d . . .
N7 N 0.9667(8) 0.3162(5) -0.0269(4) 0.0456(14) Uani 1 1 d . . .
N8 N 0.7685(8) 0.4669(5) 0.0237(4) 0.0387(13) Uani 1 1 d . . .
N9 N 0.7565(8) 0.4837(5) -0.0640(4) 0.0380(13) Uani 1 1 d . . .
C1 C 0.6029(17) 0.7037(9) 0.3178(6) 0.077(3) Uani 1 1 d . . .
H1A H 0.6566 0.7415 0.2656 0.116 Uiso 1 1 calc R . .
H1B H 0.6896 0.6918 0.3624 0.116 Uiso 1 1 calc R . .
H1C H 0.4870 0.7553 0.3335 0.116 Uiso 1 1 calc R . .
C2 C 0.5646(13) 0.5838(7) 0.3052(4) 0.053(2) Uani 1 1 d . . .
C3 C 0.5093(14) 0.4021(8) 0.3301(5) 0.060(2) Uani 1 1 d . . .
C4 C 0.480(2) 0.2834(10) 0.3733(6) 0.098(4) Uani 1 1 d . . .
H4A H 0.5986 0.2348 0.3917 0.147 Uiso 1 1 calc R . .
H4B H 0.4283 0.2432 0.3347 0.147 Uiso 1 1 calc R . .
H4C H 0.3944 0.2939 0.4222 0.147 Uiso 1 1 calc R . .
C5 C 0.3018(13) 0.9123(7) 0.1264(5) 0.058(2) Uani 1 1 d . . .
H5A H 0.1733 0.9543 0.1321 0.086 Uiso 1 1 calc R . .
H5B H 0.3843 0.9611 0.1414 0.086 Uiso 1 1 calc R . .
H5C H 0.3186 0.8356 0.1637 0.086 Uiso 1 1 calc R . .
C6 C 0.3461(9) 0.8907(6) 0.0378(5) 0.0392(16) Uani 1 1 d . . .
C7 C 0.3532(10) 0.9094(6) -0.0993(4) 0.0409(16) Uani 1 1 d . . .
C8 C 0.3143(14) 0.9560(8) -0.1888(6) 0.068(2) Uani 1 1 d . . .
H8A H 0.2127 0.9229 -0.2048 0.101 Uiso 1 1 calc R . .
H8B H 0.4250 0.9324 -0.2243 0.101 Uiso 1 1 calc R . .
H8C H 0.2795 1.0434 -0.1960 0.101 Uiso 1 1 calc R . .
C9 C 0.9532(12) 0.3126(7) 0.1315(5) 0.055(2) Uani 1 1 d . . .
H9A H 0.8691 0.3530 0.1726 0.082 Uiso 1 1 calc R . .
H9B H 1.0795 0.3223 0.1381 0.082 Uiso 1 1 calc R . .
H9C H 0.9483 0.2273 0.1407 0.082 Uiso 1 1 calc R . .
C10 C 0.8961(10) 0.3666(6) 0.0446(5) 0.0414(16) Uani 1 1 d . . .
C11 C 0.8780(10) 0.3920(6) -0.0915(5) 0.0406(16) Uani 1 1 d . . .
C12 C 0.9157(12) 0.3782(8) -0.1826(5) 0.057(2) Uani 1 1 d . . .
H12A H 0.8392 0.4448 -0.2171 0.086 Uiso 1 1 calc R . .
H12B H 0.8860 0.3026 -0.1919 0.086 Uiso 1 1 calc R . .
H12C H 1.0465 0.3782 -0.1980 0.086 Uiso 1 1 calc R . .
O4 O 0.094(4) 0.8917(18) 0.3062(14) 0.217(15) Uani 0.50 1 d PDU . .
O3 O 0.278(4) 0.958(3) 0.409(2) 0.32(3) Uani 0.50 1 d PDU . .
O2 O -0.073(3) 1.027(3) 0.3983(18) 0.50(4) Uani 0.50 1 d PDU . .
O1 O 0.150(5) 1.105(2) 0.2849(15) 0.33(3) Uani 0.50 1 d PDU . .
O5 O 0.975(4) 0.381(4) 0.495(5) 0.33(3) Uani 0.50 1 d P . .
O7 O 0.974(3) 0.498(5) 0.5757(12) 0.22(2) Uani 0.50 1 d P . .

loop_
_atom_site_aniso_label
_atom_site_aniso_U_11
_atom_site_aniso_U_22
_atom_site_aniso_U_33
_atom_site_aniso_U_23
_atom_site_aniso_U_13
_atom_site_aniso_U_12
Cl1 0.166(10) 0.30(2) 0.106(7) -0.041(9) -0.001(6) 0.046(12)
Ag1 0.1198(10) 0.0813(8) 0.0333(5) -0.0136(4) 0.0007(5) -0.0175(7)
Ag2 0.0570(4) 0.0350(3) 0.0413(3) -0.0041(2) -0.0045(2) 0.0040(2)
Ag3 0.0549(4) 0.0345(3) 0.0479(3) -0.0139(2) -0.0027(3) 0.0042(3)
Ag4 0.0426(4) 0.0249(3) 0.0806(4) -0.0132(3) -0.0040(3) 0.0092(2)
N1 0.101(6) 0.061(5) 0.031(3) -0.012(3) -0.005(3) -0.012(4)
N2 0.066(4) 0.040(4) 0.042(3) -0.005(3) -0.005(3) 0.000(3)
N3 0.066(4) 0.047(4) 0.042(3) -0.003(3) -0.009(3) -0.004(3)
N4 0.044(3) 0.025(3) 0.046(3) -0.005(2) -0.004(3) 0.002(2)
N5 0.047(4) 0.021(3) 0.048(3) -0.008(2) -0.003(3) 0.005(2)
N6 0.037(3) 0.023(3) 0.070(4) -0.012(3) -0.007(3) 0.002(2)
N7 0.039(3) 0.030(3) 0.067(4) -0.014(3) 0.002(3) 0.001(3)
N8 0.037(3) 0.027(3) 0.047(3) -0.004(2) 0.003(2) 0.004(2)
N9 0.041(3) 0.022(3) 0.047(3) -0.008(2) -0.001(3) 0.004(2)
C1 0.112(9) 0.059(6) 0.063(6) -0.027(4) -0.008(5) -0.008(6)
C2 0.075(6) 0.046(4) 0.036(4) -0.011(3) -0.010(4) -0.002(4)
C3 0.078(6) 0.056(5) 0.041(4) -0.005(4) -0.001(4) -0.008(4)
C4 0.162(13) 0.068(7) 0.066(6) 0.000(5) 0.005(7) -0.038(8)
C5 0.065(6) 0.040(4) 0.070(5) -0.023(4) 0.000(4) -0.002(4)
C6 0.033(4) 0.025(3) 0.059(4) -0.012(3) 0.003(3) -0.001(3)
C7 0.047(4) 0.022(3) 0.051(4) -0.002(3) -0.005(3) -0.001(3)
C8 0.078(6) 0.040(5) 0.075(6) 0.007(4) -0.010(5) 0.003(4)
C9 0.051(5) 0.040(4) 0.065(5) 0.002(4) -0.005(4) 0.001(4)
C10 0.032(4) 0.028(4) 0.061(4) -0.003(3) -0.001(3) -0.003(3)
C11 0.033(4) 0.026(4) 0.062(4) -0.013(3) 0.002(3) 0.000(3)
C12 0.057(5) 0.053(5) 0.062(5) -0.023(4) 0.009(4) -0.003(4)
O4 0.32(4) 0.16(3) 0.14(2) -0.032(19) -0.02(2) 0.02(3)
O3 0.49(7) 0.16(3) 0.34(5) -0.14(3) -0.01(5) -0.06(4)
O2 0.69(7) 0.45(6) 0.20(3) -0.19(4) -0.16(4) 0.44(5)
O1 0.35(5) 0.37(5) 0.35(5) -0.26(4) 0.01(4) -0.11(4)
O5 0.061(17) 0.47(7) 0.39(6) 0.00(7) -0.07(3) 0.09(3)
O7 0.059(12) 0.44(5) 0.074(12) 0.05(2) 0.003(9) 0.059(19)

loop_
_atom_type_symbol
_atom_type_description
_atom_type_scat_dispersion_real
_atom_type_scat_dispersion_imag
_atom_type_scat_source
C C 0.0033 0.0016 'International Tables Vol C Tables 4.2.6.8 and 6.1.1.4'
H H 0.0000 0.0000 'International Tables Vol C Tables 4.2.6.8 and 6.1.1.4'
Ag Ag -0.8971 1.1015 'International Tables Vol C Tables 4.2.6.8 and 6.1.1.4'
Cl Cl 0.1484 0.1585 'International Tables Vol C Tables 4.2.6.8 and 6.1.1.4'
N N 0.0061 0.0033 'International Tables Vol C Tables 4.2.6.8 and 6.1.1.4'
O O 0.0106 0.0060 'International Tables Vol C Tables 4.2.6.8 and 6.1.1.4'

loop_
_geom_angle_atom_site_label_1
_geom_angle_atom_site_label_2
_geom_angle_atom_site_label_3
_geom_angle
_geom_angle_site_symmetry_1
_geom_angle_site_symmetry_3
_geom_angle_publ_flag
O1 Cl1 O3 112.1(15) . . ?
O1 Cl1 O2 111.3(14) . . ?
O3 Cl1 O2 112.6(13) . . ?
O1 Cl1 O4 110.4(13) . . ?
O3 Cl1 O4 109.3(13) . . ?
O2 Cl1 O4 100.6(13) . . ?
N1 Ag1 N1 180.000(2) . 2_666 ?
N4 Ag2 N2 131.5(2) . . ?
N4 Ag2 N8 119.2(2) . . ?
N2 Ag2 N8 108.4(2) . . ?
N4 Ag2 Ag3 127.29(16) . . ?
N2 Ag2 Ag3 65.54(17) . . ?
N8 Ag2 Ag3 64.74(15) . . ?
N5 Ag3 N3 136.9(2) 2_665 . ?
N5 Ag3 N9 116.9(2) 2_665 2_665 ?
N3 Ag3 N9 106.0(2) . 2_665 ?
N5 Ag3 Ag2 129.37(16) 2_665 . ?
N3 Ag3 Ag2 65.07(17) . . ?
N9 Ag3 Ag2 65.78(15) 2_665 . ?
N7 Ag4 N6 174.2(2) 1_465 . ?
C3 N1 C2 105.2(6) . . ?
C3 N1 Ag1 127.1(6) . . ?
C2 N1 Ag1 127.7(5) . . ?
C2 N2 N3 107.2(6) . . ?
C2 N2 Ag2 139.9(6) . . ?
N3 N2 Ag2 112.7(4) . . ?
C3 N3 N2 105.7(6) . . ?
C3 N3 Ag3 136.5(6) . . ?
N2 N3 Ag3 115.7(4) . . ?
C6 N4 N5 106.8(5) . . ?
C6 N4 Ag2 131.8(5) . . ?
N5 N4 Ag2 121.3(4) . . ?
C7 N5 N4 106.8(5) . . ?
C7 N5 Ag3 131.9(5) . 2_665 ?
N4 N5 Ag3 118.6(4) . 2_665 ?
C7 N6 C6 104.9(5) . . ?
C7 N6 Ag4 130.4(5) . . ?
C6 N6 Ag4 124.1(5) . . ?
C11 N7 C10 104.6(6) . . ?
C11 N7 Ag4 127.9(5) . 1_645 ?
C10 N7 Ag4 126.7(5) . 1_645 ?
C10 N8 N9 107.3(5) . . ?
C10 N8 Ag2 136.7(5) . . ?
N9 N8 Ag2 115.7(4) . . ?
C11 N9 N8 106.1(5) . . ?
C11 N9 Ag3 131.9(5) . 2_665 ?
N8 N9 Ag3 121.9(4) . 2_665 ?
C2 C1 H1A 109.5 . . ?
C2 C1 H1B 109.5 . . ?
H1A C1 H1B 109.5 . . ?
C2 C1 H1C 109.5 . . ?
H1A C1 H1C 109.5 . . ?
H1B C1 H1C 109.5 . . ?
N2 C2 N1 110.3(7) . . ?
N2 C2 C1 124.4(7) . . ?
N1 C2 C1 125.3(7) . . ?
N3 C3 N1 111.6(8) . . ?
N3 C3 C4 123.7(8) . . ?
N1 C3 C4 124.7(8) . . ?
C3 C4 H4A 109.5 . . ?
C3 C4 H4B 109.5 . . ?
H4A C4 H4B 109.5 . . ?
C3 C4 H4C 109.5 . . ?
H4A C4 H4C 109.5 . . ?
H4B C4 H4C 109.5 . . ?
C6 C5 H5A 109.5 . . ?
C6 C5 H5B 109.5 . . ?
H5A C5 H5B 109.5 . . ?
C6 C5 H5C 109.5 . . ?
H5A C5 H5C 109.5 . . ?
H5B C5 H5C 109.5 . . ?
N4 C6 N6 110.4(6) . . ?
N4 C6 C5 124.0(7) . . ?
N6 C6 C5 125.5(6) . . ?
N5 C7 N6 111.1(6) . . ?
N5 C7 C8 124.2(7) . . ?
N6 C7 C8 124.6(6) . . ?
C7 C8 H8A 109.5 . . ?
C7 C8 H8B 109.5 . . ?
H8A C8 H8B 109.5 . . ?
C7 C8 H8C 109.5 . . ?
H8A C8 H8C 109.5 . . ?
H8B C8 H8C 109.5 . . ?
C10 C9 H9A 109.5 . . ?
C10 C9 H9B 109.5 . . ?
H9A C9 H9B 109.5 . . ?
C10 C9 H9C 109.5 . . ?
H9A C9 H9C 109.5 . . ?
H9B C9 H9C 109.5 . . ?
N8 C10 N7 110.2(6) . . ?
N8 C10 C9 126.2(7) . . ?
N7 C10 C9 123.5(6) . . ?
N9 C11 N7 111.8(6) . . ?
N9 C11 C12 123.8(7) . . ?
N7 C11 C12 124.4(7) . . ?
C11 C12 H12A 109.5 . . ?
C11 C12 H12B 109.5 . . ?
H12A C12 H12B 109.5 . . ?
C11 C12 H12C 109.5 . . ?
H12A C12 H12C 109.5 . . ?
H12B C12 H12C 109.5 . . ?

loop_
_geom_bond_atom_site_label_1
_geom_bond_atom_site_label_2
_geom_bond_distance
_geom_bond_site_symmetry_2
_geom_bond_publ_flag
Cl1 O1 1.484(16) . ?
Cl1 O3 1.488(16) . ?
Cl1 O2 1.536(16) . ?
Cl1 O4 1.546(16) . ?
Ag1 N1 2.075(6) . ?
Ag1 N1 2.075(6) 2_666 ?
Ag2 N4 2.204(5) . ?
Ag2 N2 2.231(6) . ?
Ag2 N8 2.291(6) . ?
Ag2 Ag3 3.2437(19) . ?
Ag3 N5 2.172(5) 2_665 ?
Ag3 N3 2.206(6) . ?
Ag3 N9 2.278(5) 2_665 ?
Ag4 N7 2.070(6) 1_465 ?
Ag4 N6 2.076(5) . ?
N1 C3 1.329(11) . ?
N1 C2 1.371(10) . ?
N2 C2 1.300(9) . ?
N2 N3 1.401(9) . ?
N3 C3 1.320(9) . ?
N4 C6 1.333(9) . ?
N4 N5 1.382(8) . ?
N5 C7 1.321(8) . ?
N5 Ag3 2.172(5) 2_665 ?
N6 C7 1.353(9) . ?
N6 C6 1.356(9) . ?
N7 C11 1.341(9) . ?
N7 C10 1.366(9) . ?
N7 Ag4 2.070(6) 1_645 ?
N8 C10 1.325(8) . ?
N8 N9 1.381(8) . ?
N9 C11 1.324(8) . ?
N9 Ag3 2.278(5) 2_665 ?
C1 C2 1.486(12) . ?
C1 H1A 0.9600 . ?
C1 H1B 0.9600 . ?
C1 H1C 0.9600 . ?
C3 C4 1.454(13) . ?
C4 H4A 0.9600 . ?
C4 H4B 0.9600 . ?
C4 H4C 0.9600 . ?
C5 C6 1.464(10) . ?
C5 H5A 0.9600 . ?
C5 H5B 0.9600 . ?
C5 H5C 0.9600 . ?
C7 C8 1.461(11) . ?
C8 H8A 0.9600 . ?
C8 H8B 0.9600 . ?
C8 H8C 0.9600 . ?
C9 C10 1.471(10) . ?
C9 H9A 0.9600 . ?
C9 H9B 0.9600 . ?
C9 H9C 0.9600 . ?
C11 C12 1.475(10) . ?
C12 H12A 0.9600 . ?
C12 H12B 0.9600 . ?
C12 H12C 0.9600 . ?
O5 O7 1.71(5) 2_766 ?
O7 O5 1.71(5) 2_766 ?
